data_7711142
loop_
_publ_author_name
'Griffin, Samuel E.'
'Adamczyk, Olivia V.'
'Schafer, Laurel L.'

_publ_section_title
;
 Vanadium Pyridonates: Dimerization, Redox Behaviour, and Metal-Ligand
 Cooperativity
;
_journal_name_full 'Dalton Transactions'
_journal_paper_doi 10.1039/D2DT02177C
_journal_year 2022
_chemical_formula_moiety 'C24 H38 N5 O2 V'
_chemical_formula_sum 'C24 H38 N5 O2 V'
_chemical_formula_weight 479.53
_chemical_properties_physical Air-sensitive,Moisture-sensitive,Oxygen-sensitive
_space_group_crystal_system triclinic
_space_group_IT_number 2
_space_group_name_Hall '-P 1'
_space_group_name_H-M_alt 'P -1'
_atom_sites_solution_hydrogens mixed
_atom_sites_solution_primary iterative
_audit_creation_date 2020-09-29
_audit_creation_method
;
Olex2 1.2
(compiled 2018.05.29 svn.r3508 for OlexSys, GUI svn.r5506)
;
_audit_update_record
;
2021-02-12 deposited with the CCDC.	2022-08-30 downloaded from the CCDC.
;
_cell_angle_alpha 67.9103(11)
_cell_angle_beta 79.1333(11)
_cell_angle_gamma 80.9407(12)
_cell_formula_units_Z 2
_cell_length_a 9.1787(4)
_cell_length_b 10.7455(5)
_cell_length_c 13.7121(6)
_cell_measurement_reflns_used 9930
_cell_measurement_temperature 90(2)
_cell_measurement_theta_max 30.53
_cell_measurement_theta_min 2.27
_cell_volume 1225.10(10)
_computing_cell_refinement 'SAINT V8.40A (?, 2016)'
_computing_data_reduction 'SAINT V8.40A (?, 2016)'
_computing_molecular_graphics 'Olex2 (Dolomanov et al., 2009)'
_computing_publication_material 'Olex2 (Dolomanov et al., 2009)'
_computing_structure_refinement 'ShelXL (Sheldrick, 2015)'
_computing_structure_solution 'olex2.solve (Bourhis et al., 2015)'
_diffrn_ambient_temperature 90
_diffrn_detector 'Bruker APEX2 area detector'
_diffrn_detector_area_resol_mean 7.9
_diffrn_detector_type 'CCD area detector'
_diffrn_measured_fraction_theta_full 1.000
_diffrn_measured_fraction_theta_max 0.999
_diffrn_measurement_device 'Bruker D8 Kappa diffractometer'
_diffrn_measurement_device_type 'Bruker APEX II area detector'
_diffrn_measurement_method '\w and \f scans'
_diffrn_radiation_monochromator 'TRIUMPH curved-crystal'
_diffrn_radiation_probe x-ray
_diffrn_radiation_type MoK\a
_diffrn_radiation_wavelength 0.71073
_diffrn_reflns_av_R_equivalents 0.0278
_diffrn_reflns_av_unetI/netI 0.0279
_diffrn_reflns_Laue_measured_fraction_full 1.000
_diffrn_reflns_Laue_measured_fraction_max 0.999
_diffrn_reflns_limit_h_max 13
_diffrn_reflns_limit_h_min -13
_diffrn_reflns_limit_k_max 15
_diffrn_reflns_limit_k_min -15
_diffrn_reflns_limit_l_max 19
_diffrn_reflns_limit_l_min -19
_diffrn_reflns_number 29777
_diffrn_reflns_point_group_measured_fraction_full 1.000
_diffrn_reflns_point_group_measured_fraction_max 0.999
_diffrn_reflns_theta_full 25.242
_diffrn_reflns_theta_max 30.537
_diffrn_reflns_theta_min 1.619
_diffrn_source 'sealed X-ray tube'
_diffrn_standards_number 0
_exptl_absorpt_coefficient_mu 0.435
_exptl_absorpt_correction_T_max 0.7461
_exptl_absorpt_correction_T_min 0.7063
_exptl_absorpt_correction_type multi-scan
_exptl_absorpt_process_details
'SADABS-2016/2 (Bruker,2016/2) was used for absorption correction. wR2(int) was 0.0422 before and 0.0387 after correction. The Ratio of minimum to maximum transmission is 0.9467. The \l/2 correction factor is Not present.'
_exptl_crystal_colour orange
_exptl_crystal_colour_primary orange
_exptl_crystal_density_diffrn 1.300
_exptl_crystal_description irregular
_exptl_crystal_F_000 512
_exptl_crystal_recrystallization_method 'Re-crystallisation from solvent: hexanes'
_exptl_crystal_size_max 0.18
_exptl_crystal_size_mid 0.18
_exptl_crystal_size_min 0.08
_refine_diff_density_max 0.463
_refine_diff_density_min -0.345
_refine_diff_density_rms 0.064
_refine_ls_extinction_method none
_refine_ls_goodness_of_fit_ref 0.969
_refine_ls_hydrogen_treatment mixed
_refine_ls_matrix_type full
_refine_ls_number_parameters 295
_refine_ls_number_reflns 7494
_refine_ls_number_restraints 0
_refine_ls_restrained_S_all 0.969
_refine_ls_R_factor_all 0.0495
_refine_ls_R_factor_gt 0.0368
_refine_ls_shift/su_max 0.002
_refine_ls_shift/su_mean 0.000
_refine_ls_structure_factor_coef Fsqd
_refine_ls_weighting_details 'w=1/[\s^2^(Fo^2^)+(0.1000P)^2^] where P=(Fo^2^+2Fc^2^)/3'
_refine_ls_weighting_scheme calc
_refine_ls_wR_factor_gt 0.1154
_refine_ls_wR_factor_ref 0.1283
_reflns_Friedel_coverage 0.000
_reflns_number_gt 6200
_reflns_number_total 7494
_reflns_threshold_expression 'I > 2\s(I)'
_cod_data_source_file d2dt02177c3.cif
_cod_data_source_block ls889
_cod_database_code 7711142
_shelx_shelxl_version_number 2018/1
_shelx_space_group_comment
;
The symmetry employed for this shelxl refinement is uniquely defined
by the following loop, which should always be used as a source of
symmetry information in preference to the above space-group names.
They are only intended as comments.
;
_shelx_estimated_absorpt_t_max 0.966
_shelx_estimated_absorpt_t_min 0.926
_olex2_refinement_description
;
1. Fixed Uiso
 At 1.2 times of:
  All C(H) groups, All C(H,H) groups, All N(H) groups
 At 1.5 times of:
  All C(H,H,H) groups
2.a Ternary CH refined with riding coordinates:
 N3(H3)
2.b Secondary CH2 refined with riding coordinates:
 C20(H20A,H20B), C21(H21A,H21B), C17(H17A,H17B), C24(H24A,H24B), C18(H18A,
 H18B), C22(H22A,H22B), C23(H23A,H23B), C19(H19A,H19B), C16(H16A,H16B),
 C15(H15A,H15B), C13(H13A,H13B), C14(H14A,H14B)
2.c Aromatic/amide H refined with riding coordinates:
 C2(H2), C8(H8), C9(H9), C4(H4A), C3(H3A), C10(H10)
2.d Idealised Me refined as rotating group:
 C6(H6A,H6B,H6C), C12(H12A,H12B,H12C)
;
_olex2_diffrn_ambient_temperature_device 'Oxford Cryosystems'
_olex2_submission_special_instructions 'No special instructions were received'

loop_
_space_group_symop_operation_xyz
'x, y, z'
'-x, -y, -z'

loop_
_atom_site_label
_atom_site_type_symbol
_atom_site_fract_x
_atom_site_fract_y
_atom_site_fract_z
_atom_site_U_iso_or_equiv
_atom_site_adp_type
_atom_site_occupancy
_atom_site_site_symmetry_order
_atom_site_calc_flag
_atom_site_refinement_flags_posn
_atom_site_refinement_flags_adp
_atom_site_refinement_flags_occupancy
_atom_site_disorder_assembly
_atom_site_disorder_group
V1 V 0.30892(2) 0.07771(2) 0.66719(2) 0.01279(8) Uani 1 1 d . . . . .
O1 O 0.36118(11) -0.09125(9) 0.61752(7) 0.01651(18) Uani 1 1 d . . . . .
O2 O 0.29600(11) 0.20521(10) 0.74624(8) 0.0201(2) Uani 1 1 d . . . . .
N4 N 0.52600(12) 0.14896(11) 0.59005(9) 0.0149(2) Uani 1 1 d . . . . .
N5 N 0.21068(12) 0.19191(10) 0.55277(8) 0.0145(2) Uani 1 1 d . . . . .
N3 N 0.10768(12) -0.00644(11) 0.76696(8) 0.0140(2) Uani 1 1 d . . . . .
H3 H 0.035674 0.075774 0.759019 0.017 Uiso 1 1 calc R . . . .
N2 N 0.04635(14) 0.25730(11) 0.79242(9) 0.0202(2) Uani 1 1 d . . . . .
N1 N 0.42768(12) -0.10616(11) 0.77041(9) 0.0158(2) Uani 1 1 d . . . . .
C1 C 0.41153(14) -0.17032(13) 0.70506(10) 0.0166(2) Uani 1 1 d . . . . .
C20 C 0.65154(15) 0.10835(14) 0.65325(11) 0.0207(3) Uani 1 1 d . . . . .
H20A H 0.686390 0.011786 0.668546 0.025 Uiso 1 1 calc R . . . .
H20B H 0.620690 0.123468 0.721412 0.025 Uiso 1 1 calc R . . . .
C5 C 0.48107(15) -0.17570(15) 0.86344(11) 0.0202(3) Uani 1 1 d . . . . .
C2 C 0.44404(17) -0.31169(14) 0.73522(12) 0.0242(3) Uani 1 1 d . . . . .
H2 H 0.428096 -0.357590 0.691492 0.029 Uiso 1 1 calc R . . . .
C7 C 0.19078(16) 0.27812(13) 0.78362(10) 0.0196(3) Uani 1 1 d . . . . .
C21 C 0.14356(15) 0.33204(13) 0.52997(10) 0.0182(2) Uani 1 1 d . . . . .
H21A H 0.196042 0.380216 0.559843 0.022 Uiso 1 1 calc R . . . .
H21B H 0.037059 0.334015 0.560936 0.022 Uiso 1 1 calc R . . . .
C17 C 0.52578(16) 0.29849(13) 0.54382(12) 0.0217(3) Uani 1 1 d . . . . .
H17A H 0.468951 0.339550 0.594928 0.026 Uiso 1 1 calc R . . . .
H17B H 0.479456 0.335405 0.477774 0.026 Uiso 1 1 calc R . . . .
C24 C 0.20588(17) 0.15653(14) 0.45874(11) 0.0214(3) Uani 1 1 d . . . . .
H24A H 0.145611 0.079549 0.479171 0.026 Uiso 1 1 calc R . . . .
H24B H 0.307818 0.130920 0.428653 0.026 Uiso 1 1 calc R . . . .
C18 C 0.69020(18) 0.32898(16) 0.51975(14) 0.0294(3) Uani 1 1 d . . . . .
H18A H 0.727065 0.353741 0.442847 0.035 Uiso 1 1 calc R . . . .
H18B H 0.702119 0.403782 0.542249 0.035 Uiso 1 1 calc R . . . .
C22 C 0.16055(17) 0.39699(14) 0.40884(11) 0.0226(3) Uani 1 1 d . . . . .
H22A H 0.085087 0.474759 0.385635 0.027 Uiso 1 1 calc R . . . .
H22B H 0.261311 0.427140 0.378887 0.027 Uiso 1 1 calc R . . . .
C8 C 0.2287(2) 0.37890(15) 0.81557(12) 0.0282(3) Uani 1 1 d . . . . .
H8 H 0.330098 0.393311 0.809326 0.034 Uiso 1 1 calc R . . . .
C23 C 0.13525(17) 0.28166(15) 0.37677(11) 0.0240(3) Uani 1 1 d . . . . .
H23A H 0.184895 0.293030 0.303690 0.029 Uiso 1 1 calc R . . . .
H23B H 0.027579 0.275706 0.380882 0.029 Uiso 1 1 calc R . . . .
C19 C 0.77434(17) 0.19726(16) 0.58437(13) 0.0279(3) Uani 1 1 d . . . . .
H19A H 0.839079 0.154561 0.536902 0.033 Uiso 1 1 calc R . . . .
H19B H 0.836498 0.214026 0.629029 0.033 Uiso 1 1 calc R . . . .
C9 C 0.1166(2) 0.45551(16) 0.85575(14) 0.0353(4) Uani 1 1 d . . . . .
H9 H 0.140061 0.524181 0.876474 0.042 Uiso 1 1 calc R . . . .
C16 C 0.09567(15) -0.07434(14) 0.88429(10) 0.0184(2) Uani 1 1 d . . . . .
H16A H 0.113236 -0.012347 0.918157 0.022 Uiso 1 1 calc R . . . .
H16B H 0.167977 -0.155371 0.903866 0.022 Uiso 1 1 calc R . . . .
C15 C -0.06444(15) -0.11286(14) 0.91708(11) 0.0201(3) Uani 1 1 d . . . . .
H15A H -0.136117 -0.033853 0.917533 0.024 Uiso 1 1 calc R . . . .
H15B H -0.076841 -0.184816 0.988174 0.024 Uiso 1 1 calc R . . . .
C6 C 0.49507(17) -0.09580(17) 0.92963(12) 0.0258(3) Uani 1 1 d . . . . .
H6A H 0.575669 -0.037133 0.894658 0.039 Uiso 1 1 calc GR . . . .
H6B H 0.517548 -0.157461 0.999839 0.039 Uiso 1 1 calc GR . . . .
H6C H 0.401165 -0.040518 0.937720 0.039 Uiso 1 1 calc GR . . . .
C13 C 0.02832(15) -0.09092(15) 0.73292(11) 0.0198(3) Uani 1 1 d . . . . .
H13A H 0.100084 -0.157722 0.710846 0.024 Uiso 1 1 calc R . . . .
H13B H -0.024563 -0.033587 0.672240 0.024 Uiso 1 1 calc R . . . .
C14 C -0.08415(16) -0.16342(15) 0.82984(12) 0.0219(3) Uani 1 1 d . . . . .
H14A H -0.187312 -0.139451 0.812664 0.026 Uiso 1 1 calc R . . . .
H14B H -0.061543 -0.262559 0.852500 0.026 Uiso 1 1 calc R . . . .
C4 C 0.52052(17) -0.31315(16) 0.89430(12) 0.0271(3) Uani 1 1 d . . . . .
H4A H 0.561374 -0.360862 0.958482 0.033 Uiso 1 1 calc R . . . .
C11 C -0.06123(18) 0.33213(15) 0.83357(11) 0.0255(3) Uani 1 1 d . . . . .
C12 C -0.21875(18) 0.30042(17) 0.84211(14) 0.0341(4) Uani 1 1 d . . . . .
H12A H -0.252171 0.341596 0.772096 0.051 Uiso 1 1 calc GR . . . .
H12B H -0.284581 0.336661 0.892269 0.051 Uiso 1 1 calc GR . . . .
H12C H -0.221707 0.202427 0.867514 0.051 Uiso 1 1 calc GR . . . .
C3 C 0.49921(19) -0.38070(15) 0.82932(13) 0.0300(3) Uani 1 1 d . . . . .
H3A H 0.523248 -0.475561 0.850640 0.036 Uiso 1 1 calc R . . . .
C10 C -0.0318(2) 0.43161(16) 0.86581(13) 0.0339(4) Uani 1 1 d . . . . .
H10 H -0.110406 0.482604 0.894171 0.041 Uiso 1 1 calc R . . . .
H4 H 0.551(2) 0.1183(18) 0.5370(15) 0.025(4) Uiso 1 1 d . . . . .

loop_
_atom_site_aniso_label
_atom_site_aniso_U_11
_atom_site_aniso_U_22
_atom_site_aniso_U_33
_atom_site_aniso_U_23
_atom_site_aniso_U_13
_atom_site_aniso_U_12
V1 0.01446(12) 0.01160(12) 0.01246(11) -0.00524(8) 0.00095(7) -0.00269(7)
O1 0.0202(4) 0.0136(4) 0.0159(4) -0.0069(3) -0.0002(3) -0.0006(3)
O2 0.0234(5) 0.0193(5) 0.0205(5) -0.0121(4) 0.0023(4) -0.0043(4)
N4 0.0165(5) 0.0139(5) 0.0153(5) -0.0069(4) 0.0006(4) -0.0036(4)
N5 0.0172(5) 0.0116(5) 0.0144(5) -0.0051(4) -0.0003(4) -0.0020(4)
N3 0.0153(5) 0.0136(5) 0.0127(5) -0.0044(4) -0.0004(4) -0.0028(4)
N2 0.0266(6) 0.0153(5) 0.0154(5) -0.0054(4) 0.0024(4) 0.0005(4)
N1 0.0137(5) 0.0163(5) 0.0162(5) -0.0052(4) 0.0000(4) -0.0022(4)
C1 0.0156(6) 0.0150(6) 0.0167(6) -0.0054(5) 0.0028(4) -0.0013(4)
C20 0.0193(6) 0.0214(7) 0.0217(6) -0.0068(5) -0.0026(5) -0.0052(5)
C5 0.0155(6) 0.0250(7) 0.0162(6) -0.0037(5) 0.0002(4) -0.0031(5)
C2 0.0305(7) 0.0158(6) 0.0234(7) -0.0067(5) 0.0013(5) -0.0006(5)
C7 0.0305(7) 0.0142(6) 0.0131(5) -0.0056(5) 0.0017(5) -0.0030(5)
C21 0.0217(6) 0.0139(6) 0.0179(6) -0.0057(5) -0.0012(5) -0.0005(5)
C17 0.0232(6) 0.0147(6) 0.0242(7) -0.0048(5) 0.0019(5) -0.0044(5)
C24 0.0310(7) 0.0182(6) 0.0163(6) -0.0081(5) -0.0039(5) -0.0006(5)
C18 0.0264(7) 0.0219(7) 0.0364(8) -0.0047(6) -0.0008(6) -0.0117(6)
C22 0.0304(7) 0.0171(6) 0.0176(6) -0.0034(5) -0.0048(5) 0.0003(5)
C8 0.0420(9) 0.0194(7) 0.0264(7) -0.0121(6) 0.0013(6) -0.0091(6)
C23 0.0316(8) 0.0234(7) 0.0177(6) -0.0069(5) -0.0072(5) -0.0015(6)
C19 0.0211(7) 0.0278(8) 0.0334(8) -0.0082(6) -0.0001(6) -0.0099(6)
C9 0.0579(12) 0.0184(7) 0.0325(8) -0.0158(6) 0.0000(8) -0.0024(7)
C16 0.0185(6) 0.0227(7) 0.0131(5) -0.0048(5) -0.0006(4) -0.0049(5)
C15 0.0183(6) 0.0230(7) 0.0158(6) -0.0043(5) 0.0021(5) -0.0047(5)
C6 0.0249(7) 0.0350(8) 0.0189(6) -0.0093(6) -0.0033(5) -0.0071(6)
C13 0.0176(6) 0.0276(7) 0.0175(6) -0.0113(5) 0.0002(5) -0.0067(5)
C14 0.0190(6) 0.0237(7) 0.0240(7) -0.0093(5) 0.0006(5) -0.0078(5)
C4 0.0260(7) 0.0259(7) 0.0197(7) 0.0008(5) -0.0025(5) 0.0016(6)
C11 0.0336(8) 0.0173(6) 0.0165(6) -0.0019(5) 0.0021(5) 0.0060(5)
C12 0.0301(8) 0.0286(8) 0.0315(8) -0.0058(7) 0.0046(6) 0.0084(6)
C3 0.0361(8) 0.0149(7) 0.0291(8) -0.0011(6) -0.0003(6) 0.0040(6)
C10 0.0502(10) 0.0195(7) 0.0265(8) -0.0105(6) 0.0027(7) 0.0086(7)

loop_
_atom_type_symbol
_atom_type_description
_atom_type_scat_dispersion_real
_atom_type_scat_dispersion_imag
_atom_type_scat_source
C C 0.0033 0.0016 'International Tables Vol C Tables 4.2.6.8 and 6.1.1.4'
H H 0.0000 0.0000 'International Tables Vol C Tables 4.2.6.8 and 6.1.1.4'
N N 0.0061 0.0033 'International Tables Vol C Tables 4.2.6.8 and 6.1.1.4'
O O 0.0106 0.0060 'International Tables Vol C Tables 4.2.6.8 and 6.1.1.4'
V V 0.3005 0.5294 'International Tables Vol C Tables 4.2.6.8 and 6.1.1.4'

loop_
_geom_angle_atom_site_label_1
_geom_angle_atom_site_label_2
_geom_angle_atom_site_label_3
_geom_angle
_geom_angle_site_symmetry_1
_geom_angle_site_symmetry_3
_geom_angle_publ_flag
O1 V1 N4 90.63(4) . . ?
O1 V1 N3 90.71(4) . . ?
O1 V1 N1 61.95(4) . . ?
O1 V1 C1 30.33(4) . . ?
O2 V1 O1 163.61(4) . . ?
O2 V1 N4 86.37(4) . . ?
O2 V1 N3 89.88(4) . . ?
O2 V1 N1 101.81(4) . . ?
O2 V1 C1 133.63(4) . . ?
N4 V1 N1 87.84(4) . . ?
N4 V1 C1 92.24(4) . . ?
N5 V1 O1 97.35(4) . . ?
N5 V1 O2 98.91(4) . . ?
N5 V1 N4 93.80(4) . . ?
N5 V1 N3 94.78(4) . . ?
N5 V1 N1 159.27(4) . . ?
N5 V1 C1 127.39(4) . . ?
N3 V1 N4 171.08(4) . . ?
N3 V1 N1 85.01(4) . . ?
N3 V1 C1 84.51(4) . . ?
N1 V1 C1 31.90(4) . . ?
C1 O1 V1 94.10(7) . . ?
C7 O2 V1 136.24(9) . . ?
C20 N4 V1 118.95(8) . . ?
C20 N4 C17 102.32(10) . . ?
C17 N4 V1 114.40(8) . . ?
C21 N5 V1 129.66(8) . . ?
C21 N5 C24 107.26(10) . . ?
C24 N5 V1 122.67(8) . . ?
C16 N3 V1 123.38(8) . . ?
C16 N3 C13 104.12(10) . . ?
C13 N3 V1 118.72(8) . . ?
C11 N2 C7 119.13(13) . . ?
C1 N1 V1 88.77(8) . . ?
C5 N1 V1 149.66(9) . . ?
C5 N1 C1 120.52(12) . . ?
O1 C1 V1 55.58(6) . . ?
O1 C1 N1 114.20(11) . . ?
O1 C1 C2 125.18(12) . . ?
N1 C1 V1 59.34(7) . . ?
N1 C1 C2 120.60(12) . . ?
C2 C1 V1 170.45(10) . . ?
N4 C20 C19 105.46(11) . . ?
N1 C5 C6 116.44(13) . . ?
N1 C5 C4 121.01(13) . . ?
C4 C5 C6 122.55(13) . . ?
C3 C2 C1 118.17(14) . . ?
O2 C7 N2 120.01(12) . . ?
O2 C7 C8 119.43(14) . . ?
N2 C7 C8 120.56(13) . . ?
N5 C21 C22 105.58(10) . . ?
N4 C17 C18 106.60(11) . . ?
N5 C24 C23 107.14(11) . . ?
C19 C18 C17 104.72(11) . . ?
C23 C22 C21 102.19(11) . . ?
C9 C8 C7 119.18(16) . . ?
C22 C23 C24 103.35(11) . . ?
C20 C19 C18 104.36(12) . . ?
C8 C9 C10 119.63(15) . . ?
N3 C16 C15 103.61(10) . . ?
C16 C15 C14 102.31(10) . . ?
N3 C13 C14 106.79(10) . . ?
C15 C14 C13 104.68(10) . . ?
C5 C4 C3 118.80(13) . . ?
N2 C11 C12 115.49(14) . . ?
N2 C11 C10 123.11(16) . . ?
C10 C11 C12 121.40(14) . . ?
C2 C3 C4 120.80(14) . . ?
C11 C10 C9 118.37(14) . . ?

loop_
_geom_bond_atom_site_label_1
_geom_bond_atom_site_label_2
_geom_bond_distance
_geom_bond_site_symmetry_2
_geom_bond_publ_flag
V1 O1 2.1267(9) . ?
V1 O2 2.0207(9) . ?
V1 N4 2.1799(11) . ?
V1 N5 1.8755(11) . ?
V1 N3 2.1781(10) . ?
V1 N1 2.2125(11) . ?
V1 C1 2.5716(13) . ?
O1 C1 1.3017(16) . ?
O2 C7 1.2986(15) . ?
N4 C20 1.4842(17) . ?
N4 C17 1.4890(17) . ?
N5 C21 1.4734(16) . ?
N5 C24 1.4847(16) . ?
N3 C16 1.4861(16) . ?
N3 C13 1.4925(16) . ?
N2 C7 1.3545(19) . ?
N2 C11 1.3495(17) . ?
N1 C1 1.3592(16) . ?
N1 C5 1.3525(17) . ?
C1 C2 1.4139(19) . ?
C20 C19 1.5279(19) . ?
C5 C6 1.497(2) . ?
C5 C4 1.382(2) . ?
C2 C3 1.371(2) . ?
C7 C8 1.4209(19) . ?
C21 C22 1.5281(19) . ?
C17 C18 1.543(2) . ?
C24 C23 1.535(2) . ?
C18 C19 1.535(2) . ?
C22 C23 1.5239(19) . ?
C8 C9 1.379(2) . ?
C9 C10 1.397(3) . ?
C16 C15 1.5283(18) . ?
C15 C14 1.5364(19) . ?
C13 C14 1.5479(18) . ?
C4 C3 1.399(2) . ?
C11 C12 1.511(2) . ?
C11 C10 1.379(2) . ?
